data_2210923
loop_
_publ_author_name
'Mohammed H. Al-Douh'
'Shafida A. Hamid'
'Hasnah Osman'
'Shea-Lin Ng'
'Hoong-Kun Fun'

_publ_section_title
;
 2-Benzyloxy-3-methoxybenzaldehyde (benzyl-<i>o</i>-vanillin)
;
_journal_coeditor_code CI2177
_journal_issue 11
_journal_name_full 'Acta Crystallographica Section E'
_journal_page_first o4768
_journal_page_last o4770
_journal_paper_doi 10.1107/S1600536806039250
_journal_volume 62
_journal_year 2006
_chemical_formula_iupac 'C15 H14 O3'
_chemical_formula_moiety 'C15 H14 O3'
_chemical_formula_sum 'C15 H14 O3'
_chemical_formula_weight 242.26
_chemical_name_common benzyl-o-vanillin
_chemical_name_systematic
;
2-Benzyloxy-3-methoxybenzaldehyde (benzyl-o-vanillin)
;
_space_group_IT_number 14
_symmetry_cell_setting monoclinic
_symmetry_space_group_name_Hall '-P 2ybc'
_symmetry_space_group_name_H-M 'P 1 21/c 1'
_atom_sites_solution_hydrogens geom
_atom_sites_solution_primary direct
_atom_sites_solution_secondary difmap
_audit_creation_method SHELXL-97
_cell_angle_alpha 90.00
_cell_angle_beta 97.7360(10)
_cell_angle_gamma 90.00
_cell_formula_units_Z 4
_cell_length_a 13.7203(3)
_cell_length_b 4.65990(10)
_cell_length_c 19.1552(5)
_cell_measurement_reflns_used 4596
_cell_measurement_temperature 100.00(10)
_cell_measurement_theta_max 31.16
_cell_measurement_theta_min 1.50
_cell_volume 1213.55(5)
_computing_cell_refinement APEX2
_computing_data_collection 'APEX2 (Bruker, 2005)'
_computing_data_reduction 'SAINT (Bruker, 2005)'
_computing_molecular_graphics SHELXTL
_computing_publication_material
;
SHELXTL and PLATON (Spek, 2003)
;
_computing_structure_refinement SHELXTL
_computing_structure_solution 'SHELXTL (Sheldrick, 1998)'
_diffrn_ambient_temperature 100.00(10)
_diffrn_detector_area_resol_mean 8.33
_diffrn_measured_fraction_theta_full 0.998
_diffrn_measured_fraction_theta_max 0.998
_diffrn_measurement_device_type
;
Bruker SMART APEX2 CCD area-detector
;
_diffrn_measurement_method \w
_diffrn_radiation_monochromator graphite
_diffrn_radiation_source 'fine-focus sealed tube'
_diffrn_radiation_type MoK\a
_diffrn_radiation_wavelength 0.71073
_diffrn_reflns_av_R_equivalents 0.0331
_diffrn_reflns_av_sigmaI/netI 0.0343
_diffrn_reflns_limit_h_max 19
_diffrn_reflns_limit_h_min -19
_diffrn_reflns_limit_k_max 3
_diffrn_reflns_limit_k_min -6
_diffrn_reflns_limit_l_max 27
_diffrn_reflns_limit_l_min -27
_diffrn_reflns_number 13932
_diffrn_reflns_theta_full 31.16
_diffrn_reflns_theta_max 31.16
_diffrn_reflns_theta_min 1.50
_diffrn_standards_number 0
_exptl_absorpt_coefficient_mu 0.092
_exptl_absorpt_correction_T_max 0.9888
_exptl_absorpt_correction_T_min 0.8073
_exptl_absorpt_correction_type multi-scan
_exptl_absorpt_process_details '(SADABS; Bruker, 2005)'
_exptl_crystal_colour colourless
_exptl_crystal_density_diffrn 1.326
_exptl_crystal_density_method 'not measured'
_exptl_crystal_description Block
_exptl_crystal_F_000 512
_exptl_crystal_size_max 0.48
_exptl_crystal_size_mid 0.28
_exptl_crystal_size_min 0.12
_refine_diff_density_max 0.497
_refine_diff_density_min -0.350
_refine_ls_extinction_method none
_refine_ls_goodness_of_fit_ref 1.040
_refine_ls_hydrogen_treatment constr
_refine_ls_matrix_type full
_refine_ls_number_parameters 164
_refine_ls_number_reflns 3905
_refine_ls_number_restraints 0
_refine_ls_restrained_S_all 1.040
_refine_ls_R_factor_all 0.0723
_refine_ls_R_factor_gt 0.0512
_refine_ls_shift/su_max 0.001
_refine_ls_shift/su_mean 0.000
_refine_ls_structure_factor_coef Fsqd
_refine_ls_weighting_details 'calc w=1/[\s^2^(Fo^2^)+(0.1222P)^2^+0.1169P] where P=(Fo^2^+2Fc^2^)/3'
_refine_ls_weighting_scheme calc
_refine_ls_wR_factor_gt 0.1480
_refine_ls_wR_factor_ref 0.1866
_reflns_number_gt 2949
_reflns_number_total 3905
_reflns_threshold_expression I>2\s(I)
_cod_data_source_file ci2177.cif
_cod_data_source_block I
_cod_original_sg_symbol_H-M 'P 21/c'
_cod_database_code 2210923
_cod_database_fobs_code 2210923

loop_
_symmetry_equiv_pos_as_xyz
'x, y, z'
'-x, y+1/2, -z+1/2'
'-x, -y, -z'
'x, -y-1/2, z-1/2'

loop_
_atom_site_type_symbol
_atom_site_label
_atom_site_fract_x
_atom_site_fract_y
_atom_site_fract_z
_atom_site_U_iso_or_equiv
_atom_site_adp_type
_atom_site_calc_flag
_atom_site_refinement_flags
_atom_site_occupancy
O O1 0.24967(6) 0.4566(2) 0.19435(4) 0.0211(2) Uani d . 1
O O2 0.15121(7) 0.8557(2) 0.11002(5) 0.0244(2) Uani d . 1
O O3 0.53300(7) 0.2543(3) 0.18646(6) 0.0379(3) Uani d . 1
C C1 0.10116(10) 0.3463(3) 0.31107(7) 0.0249(3) Uani d . 1
H H1A 0.0468 0.4330 0.2800 0.030 Uiso d R 1
C C2 0.07903(10) 0.1453(3) 0.36035(7) 0.0272(3) Uani d . 1
H H2A 0.0137 0.0987 0.3648 0.033 Uiso d R 1
C C3 0.15411(11) 0.0169(3) 0.40541(7) 0.0276(3) Uani d . 1
H H3A 0.1371 -0.1280 0.4400 0.033 Uiso d R 1
C C4 0.25144(10) 0.0895(3) 0.40141(7) 0.0270(3) Uani d . 1
H H4A 0.3065 -0.0049 0.4308 0.032 Uiso d R 1
C C5 0.27336(10) 0.2910(3) 0.35247(7) 0.0246(3) Uani d . 1
H H5A 0.3391 0.3386 0.3500 0.030 Uiso d R 1
C C6 0.19853(9) 0.4203(3) 0.30677(6) 0.0208(3) Uani d . 1
C C7 0.22382(10) 0.6285(3) 0.25266(6) 0.0234(3) Uani d . 1
H H7A 0.2815 0.7541 0.2700 0.028 Uiso d R 1
H H7B 0.1655 0.7552 0.2366 0.028 Uiso d R 1
C C8 0.29716(9) 0.6021(3) 0.14646(6) 0.0201(3) Uani d . 1
C C9 0.39399(9) 0.5294(3) 0.13948(6) 0.0226(3) Uani d . 1
C C10 0.44022(10) 0.6563(3) 0.08615(7) 0.0273(3) Uani d . 1
H H10A 0.5069 0.6077 0.0789 0.033 Uiso d R 1
C C11 0.39033(10) 0.8565(4) 0.04213(7) 0.0290(3) Uani d . 1
H H11A 0.4227 0.9542 0.0020 0.035 Uiso d R 1
C C12 0.29406(10) 0.9344(3) 0.04955(7) 0.0254(3) Uani d . 1
H H12A 0.2592 1.0692 0.0179 0.030 Uiso d R 1
C C13 0.24684(9) 0.8069(3) 0.10099(6) 0.0211(3) Uani d . 1
C C14 0.10257(10) 1.0890(3) 0.07147(7) 0.0267(3) Uani d . 1
H H14A 0.1384 1.2633 0.0833 0.040 Uiso calc R 1
H H14B 0.0371 1.1076 0.0833 0.040 Uiso calc R 1
H H14C 0.0996 1.0530 0.0219 0.040 Uiso calc R 1
C C15 0.44779(10) 0.3164(3) 0.18791(7) 0.0273(3) Uani d . 1
H H15A 0.4101 0.2308 0.2229 0.033 Uiso d R 1

loop_
_atom_site_aniso_label
_atom_site_aniso_U_11
_atom_site_aniso_U_22
_atom_site_aniso_U_33
_atom_site_aniso_U_12
_atom_site_aniso_U_13
_atom_site_aniso_U_23
O1 0.0258(4) 0.0200(5) 0.0181(4) -0.0001(3) 0.0057(3) -0.0014(3)
O2 0.0221(4) 0.0255(5) 0.0259(5) 0.0024(4) 0.0042(3) 0.0049(4)
O3 0.0258(5) 0.0443(7) 0.0423(6) 0.0082(5) -0.0002(4) -0.0062(5)
C1 0.0247(6) 0.0259(7) 0.0240(6) 0.0010(5) 0.0026(5) -0.0019(5)
C2 0.0265(6) 0.0281(7) 0.0284(6) -0.0037(5) 0.0087(5) -0.0026(6)
C3 0.0390(8) 0.0243(7) 0.0208(6) -0.0023(6) 0.0088(5) -0.0004(5)
C4 0.0326(7) 0.0272(7) 0.0201(6) 0.0023(6) -0.0005(5) 0.0007(5)
C5 0.0243(6) 0.0285(7) 0.0211(5) -0.0005(5) 0.0034(4) -0.0018(5)
C6 0.0247(6) 0.0212(6) 0.0170(5) -0.0007(5) 0.0042(4) -0.0035(5)
C7 0.0307(6) 0.0201(6) 0.0205(6) -0.0003(5) 0.0075(5) -0.0018(5)
C8 0.0219(6) 0.0219(6) 0.0164(5) -0.0033(5) 0.0028(4) -0.0033(5)
C9 0.0211(6) 0.0250(6) 0.0215(5) -0.0010(5) 0.0019(4) -0.0065(5)
C10 0.0220(6) 0.0348(8) 0.0260(6) -0.0046(5) 0.0059(5) -0.0080(6)
C11 0.0290(7) 0.0373(8) 0.0218(6) -0.0095(6) 0.0071(5) -0.0027(6)
C12 0.0283(6) 0.0271(7) 0.0204(6) -0.0055(5) 0.0019(5) 0.0007(5)
C13 0.0210(6) 0.0237(6) 0.0184(5) -0.0014(5) 0.0024(4) -0.0028(5)
C14 0.0262(6) 0.0257(7) 0.0266(6) 0.0017(5) -0.0026(5) 0.0017(5)
C15 0.0248(6) 0.0294(7) 0.0269(6) 0.0022(5) 0.0000(5) -0.0072(6)

loop_
_atom_type_symbol
_atom_type_description
_atom_type_scat_dispersion_real
_atom_type_scat_dispersion_imag
_atom_type_scat_source
C C 0.0033 0.0016 'International Tables Vol C Tables 4.2.6.8 and 6.1.1.4'
H H 0.0000 0.0000 'International Tables Vol C Tables 4.2.6.8 and 6.1.1.4'
O O 0.0106 0.0060 'International Tables Vol C Tables 4.2.6.8 and 6.1.1.4'

loop_
_geom_angle_atom_site_label_1
_geom_angle_atom_site_label_2
_geom_angle_atom_site_label_3
_geom_angle
C8 O1 C7 115.28(10)
C13 O2 C14 116.83(10)
C2 C1 C6 120.34(12)
C2 C1 H1A 118.2
C6 C1 H1A 121.4
C3 C2 C1 120.04(12)
C3 C2 H2A 118.9
C1 C2 H2A 121.0
C2 C3 C4 119.95(13)
C2 C3 H3A 119.0
C4 C3 H3A 121.0
C5 C4 C3 119.94(12)
C5 C4 H4A 118.0
C3 C4 H4A 122.0
C4 C5 C6 120.57(12)
C4 C5 H5A 119.5
C6 C5 H5A 120.0
C1 C6 C5 119.17(12)
C1 C6 C7 121.05(11)
C5 C6 C7 119.76(11)
O1 C7 C6 106.14(10)
O1 C7 H7A 108.2
C6 C7 H7A 113.3
O1 C7 H7B 110.7
C6 C7 H7B 110.0
H7A C7 H7B 108.5
O1 C8 C9 119.19(11)
O1 C8 C13 120.68(11)
C9 C8 C13 119.95(11)
C8 C9 C10 119.80(12)
C8 C9 C15 120.14(12)
C10 C9 C15 120.06(12)
C11 C10 C9 119.69(12)
C11 C10 H10A 118.1
C9 C10 H10A 122.2
C10 C11 C12 120.88(12)
C10 C11 H11A 121.5
C12 C11 H11A 117.7
C13 C12 C11 120.08(13)
C13 C12 H12A 119.5
C11 C12 H12A 120.4
O2 C13 C12 124.66(12)
O2 C13 C8 115.71(11)
C12 C13 C8 119.58(12)
O2 C14 H14A 109.5
O2 C14 H14B 109.5
H14A C14 H14B 109.5
O2 C14 H14C 109.5
H14A C14 H14C 109.5
H14B C14 H14C 109.5
O3 C15 C9 123.13(13)
O3 C15 H15A 121.1
C9 C15 H15A 115.7

loop_
_geom_bond_atom_site_label_1
_geom_bond_atom_site_label_2
_geom_bond_distance
O1 C8 1.3735(14)
O1 C7 1.4567(15)
O2 C13 1.3654(15)
O2 C14 1.4284(16)
O3 C15 1.2083(16)
C1 C2 1.3921(19)
C1 C6 1.3928(18)
C1 H1A 0.98
C2 C3 1.387(2)
C2 H2A 0.94
C3 C4 1.390(2)
C3 H3A 1.00
C4 C5 1.3880(19)
C4 H4A 0.98
C5 C6 1.3934(18)
C5 H5A 0.94
C6 C7 1.4944(18)
C7 H7A 1.00
C7 H7B 1.01
C8 C9 1.3948(17)
C8 C13 1.4086(18)
C9 C10 1.4036(19)
C9 C15 1.485(2)
C10 C11 1.377(2)
C10 H10A 0.97
C11 C12 1.3954(19)
C11 H11A 1.04
C12 C13 1.3839(18)
C12 H12A 0.96
C14 H14A 0.96
C14 H14B 0.96
C14 H14C 0.96
C15 H15A 0.98

loop_
_geom_hbond_atom_site_label_D
_geom_hbond_atom_site_label_H
_geom_hbond_atom_site_label_A
_geom_hbond_site_symmetry_A
_geom_hbond_distance_DH
_geom_hbond_distance_HA
_geom_hbond_distance_DA
_geom_hbond_angle_DHA
_geom_hbond_publ_flag
C7 H7B O2 1_555 1.01 2.45 2.974(2) 112 y
C15 H15A O1 1_555 0.98 2.43 2.815(2) 102 y
C7 H7A O3 2_655 1.00 2.57 3.434(2) 144 y

loop_
_geom_torsion_atom_site_label_1
_geom_torsion_atom_site_label_2
_geom_torsion_atom_site_label_3
_geom_torsion_atom_site_label_4
_geom_torsion
C6 C1 C2 C3 -0.1(2)
C1 C2 C3 C4 0.1(2)
C2 C3 C4 C5 0.2(2)
C3 C4 C5 C6 -0.4(2)
C2 C1 C6 C5 -0.12(19)
C2 C1 C6 C7 177.99(12)
C4 C5 C6 C1 0.4(2)
C4 C5 C6 C7 -177.73(12)
C8 O1 C7 C6 -165.34(10)
C1 C6 C7 O1 -97.00(13)
C5 C6 C7 O1 81.10(14)
C7 O1 C8 C9 114.89(13)
C7 O1 C8 C13 -70.00(14)
O1 C8 C9 C10 173.81(11)
C13 C8 C9 C10 -1.34(19)
O1 C8 C9 C15 -5.66(18)
C13 C8 C9 C15 179.19(11)
C8 C9 C10 C11 1.5(2)
C15 C9 C10 C11 -179.07(13)
C9 C10 C11 C12 -0.3(2)
C10 C11 C12 C13 -1.0(2)
C14 O2 C13 C12 -11.00(18)
C14 O2 C13 C8 171.71(11)
C11 C12 C13 O2 -176.12(12)
C11 C12 C13 C8 1.1(2)
O1 C8 C13 O2 2.43(17)
C9 C8 C13 O2 177.51(11)
O1 C8 C13 C12 -175.00(11)
C9 C8 C13 C12 0.08(19)
C8 C9 C15 O3 -176.62(13)
C10 C9 C15 O3 3.9(2)

loop_
_cod_related_entry_id
_cod_related_entry_database
_cod_related_entry_code
1 ChemSpider 1064772
